data_4335232
loop_
_publ_author_name
'Samundeeswari Mariappan Balasekaran'
'Matthias Molski'
'Johann Spandl'
'Adelheid Hagenbach'
'Roger Alberto'
'Ulrich Abram'

_publ_contact_author
;
      Ulrich Abram
      Freie Universitaet Berlin
      Institute of Chemistry and Biochemistry
      Fabeckstrasse 34-36
      D-14195 Berlin
      Germany
;
_publ_contact_author_email ulrich.abram@fu-berlin.de
_publ_contact_author_fax '049 30 838 52676'
_publ_contact_author_phone '049 30 838 54002'
_publ_section_title
;
 Hexafluoridotechnetate(IV) Revisited
;
_journal_name_full 'Inorganic Chemistry'
_journal_page_first 7094
_journal_page_last 7099
_journal_paper_doi 10.1021/ic400775e
_journal_volume 52
_journal_year 2013
_chemical_formula_moiety 'F6 Tc, 2(Cs)'
_chemical_formula_sum 'Cs2 F6 Tc'
_chemical_formula_weight 477.82
_chemical_name_common 'Caesium hexafluorotechnetate(IV)'
_chemical_name_systematic 'Caesium hexafluorotechnetate(IV)'
_space_group_IT_number 164
_symmetry_cell_setting trigonal
_symmetry_space_group_name_Hall '-P 3 2"'
_symmetry_space_group_name_H-M 'P -3 m 1'
_atom_sites_solution_hydrogens none
_atom_sites_solution_primary heavy
_atom_sites_solution_secondary difmap
_audit_creation_method SHELXL-97
_cell_angle_alpha 90.00
_cell_angle_beta 90.00
_cell_angle_gamma 120.00
_cell_formula_units_Z 1
_cell_length_a 6.2400(10)
_cell_length_b 6.2400(10)
_cell_length_c 4.9800(10)
_cell_measurement_reflns_used 3401
_cell_measurement_temperature 200(2)
_cell_measurement_theta_max 29.65
_cell_measurement_theta_min 3.76
_cell_volume 167.93(5)
_computing_cell_refinement 'STOE X-AREA'
_computing_data_collection 'STOE X-AREA'
_computing_data_reduction 'STOE X-RED'
_computing_molecular_graphics Diamond
_computing_publication_material WinGx
_computing_structure_refinement 'SHELXL-97 (Sheldrick, 2008)'
_computing_structure_solution 'SHELXS-86 (Sheldrick, 2008)'
_diffrn_ambient_temperature 200(2)
_diffrn_detector_area_resol_mean 6.67
_diffrn_measured_fraction_theta_full 0.995
_diffrn_measured_fraction_theta_max 0.995
_diffrn_measurement_device_type 'STOE IPDS 2T'
_diffrn_measurement_method 'rotation method'
_diffrn_radiation_monochromator graphite
_diffrn_radiation_source 'fine-focus sealed tube'
_diffrn_radiation_type MoK\a
_diffrn_radiation_wavelength 0.71073
_diffrn_reflns_av_R_equivalents 0.0773
_diffrn_reflns_av_sigmaI/netI 0.0417
_diffrn_reflns_limit_h_max 8
_diffrn_reflns_limit_h_min -8
_diffrn_reflns_limit_k_max 8
_diffrn_reflns_limit_k_min -6
_diffrn_reflns_limit_l_max 6
_diffrn_reflns_limit_l_min -6
_diffrn_reflns_number 1871
_diffrn_reflns_theta_full 29.02
_diffrn_reflns_theta_max 29.02
_diffrn_reflns_theta_min 3.77
_exptl_absorpt_coefficient_mu 12.856
_exptl_absorpt_correction_T_max .3900
_exptl_absorpt_correction_T_min .0995
_exptl_absorpt_correction_type integration
_exptl_crystal_colour colorless
_exptl_crystal_density_diffrn 4.725
_exptl_crystal_description block
_exptl_crystal_F_000 207
_exptl_crystal_size_max .1
_exptl_crystal_size_mid .077
_exptl_crystal_size_min .04
_refine_diff_density_max 3.808
_refine_diff_density_min -2.779
_refine_diff_density_rms 0.928
_refine_ls_extinction_coef 0.26(4)
_refine_ls_extinction_expression Fc^*^=kFc[1+0.001xFc^2^\l^3^/sin(2\q)]^-1/4^
_refine_ls_extinction_method SHELXL
_refine_ls_goodness_of_fit_ref 1.501
_refine_ls_hydrogen_treatment none
_refine_ls_matrix_type full
_refine_ls_number_parameters 13
_refine_ls_number_reflns 193
_refine_ls_number_restraints 0
_refine_ls_restrained_S_all 1.501
_refine_ls_R_factor_all 0.0535
_refine_ls_R_factor_gt 0.0522
_refine_ls_shift/su_max 0.000
_refine_ls_shift/su_mean 0.000
_refine_ls_structure_factor_coef Fsqd
_refine_ls_weighting_details 'calc w=1/[\s^2^(Fo^2^)+(0.0763P)^2^+0.0888P] where P=(Fo^2^+2Fc^2^)/3'
_refine_ls_weighting_scheme calc
_refine_ls_wR_factor_gt 0.1267
_refine_ls_wR_factor_ref 0.1267
_reflns_number_gt 191
_reflns_number_total 193
_reflns_threshold_expression >2\s(I)
_cod_data_source_file ic400775e_si_001_6.cif
_cod_data_source_block cs2tcf6
_cod_database_code 4335232

loop_
_symmetry_equiv_pos_as_xyz
'x, y, z'
'-y, x-y, z'
'y, x, -z'
'-x+y, -x, z'
'-x, -x+y, -z'
'x-y, -y, -z'
'-x, -y, -z'
'y, -x+y, -z'
'-y, -x, z'
'x-y, x, -z'
'x, x-y, z'
'-x+y, y, z'

loop_
_atom_site_label
_atom_site_type_symbol
_atom_site_fract_x
_atom_site_fract_y
_atom_site_fract_z
_atom_site_U_iso_or_equiv
_atom_site_adp_type
_atom_site_occupancy
_atom_site_symmetry_multiplicity
_atom_site_calc_flag
_atom_site_refinement_flags
Tc1 Tc 0.0000 0.0000 0.0000 0.0140(7) Uani 1 12 d S
Cs2 Cs 0.3333 0.6667 0.3025(3) 0.0197(7) Uani 1 6 d S
F1 F 0.2980(7) 0.1490(4) 0.2155(12) 0.0229(11) Uani 1 2 d S

loop_
_atom_site_aniso_label
_atom_site_aniso_U_11
_atom_site_aniso_U_22
_atom_site_aniso_U_33
_atom_site_aniso_U_23
_atom_site_aniso_U_13
_atom_site_aniso_U_12
Tc1 0.0129(7) 0.0129(7) 0.0162(11) 0.000 0.000 0.0065(3)
Cs2 0.0181(7) 0.0181(7) 0.0227(9) 0.000 0.000 0.0091(3)
F1 0.0178(17) 0.0228(13) 0.027(3) -0.0019(9) -0.0037(18) 0.0089(8)

loop_
_atom_type_symbol
_atom_type_description
_atom_type_scat_dispersion_real
_atom_type_scat_dispersion_imag
_atom_type_scat_source
Cs Cs -0.3680 2.1192 'International Tables Vol C Tables 4.2.6.8 and 6.1.1.4'
F F 0.0171 0.0103 'International Tables Vol C Tables 4.2.6.8 and 6.1.1.4'
Tc Tc -1.4390 0.7593 'International Tables Vol C Tables 4.2.6.8 and 6.1.1.4'

loop_
_geom_angle_atom_site_label_1
_geom_angle_atom_site_label_2
_geom_angle_atom_site_label_3
_geom_angle
_geom_angle_site_symmetry_1
_geom_angle_site_symmetry_3
F1 Tc1 F1 180.0 7 .
F1 Tc1 F1 92.2(2) 7 8
F1 Tc1 F1 87.8(2) . 8
F1 Tc1 F1 87.8(2) 7 2
F1 Tc1 F1 92.2(2) . 2
F1 Tc1 F1 180.00(9) 8 2
F1 Tc1 F1 92.2(2) 7 3
F1 Tc1 F1 87.8(2) . 3
F1 Tc1 F1 92.2(2) 8 3
F1 Tc1 F1 87.8(2) 2 3
F1 Tc1 F1 87.8(2) 7 9
F1 Tc1 F1 92.2(2) . 9
F1 Tc1 F1 87.8(2) 8 9
F1 Tc1 F1 92.2(2) 2 9
F1 Tc1 F1 180.00(19) 3 9
F1 Tc1 Cs2 126.714(15) 7 1_545
F1 Tc1 Cs2 53.286(15) . 1_545
F1 Tc1 Cs2 56.38(16) 8 1_545
F1 Tc1 Cs2 123.62(16) 2 1_545
F1 Tc1 Cs2 126.714(15) 3 1_545
F1 Tc1 Cs2 53.286(15) 9 1_545
F1 Tc1 Cs2 53.286(15) 7 7_565
F1 Tc1 Cs2 126.714(15) . 7_565
F1 Tc1 Cs2 123.62(16) 8 7_565
F1 Tc1 Cs2 56.38(16) 2 7_565
F1 Tc1 Cs2 53.286(15) 3 7_565
F1 Tc1 Cs2 126.714(15) 9 7_565
Cs2 Tc1 Cs2 180.0 1_545 7_565
F1 Tc1 Cs2 53.286(15) 7 7
F1 Tc1 Cs2 126.714(15) . 7
F1 Tc1 Cs2 53.286(16) 8 7
F1 Tc1 Cs2 126.714(16) 2 7
F1 Tc1 Cs2 123.62(16) 3 7
F1 Tc1 Cs2 56.38(16) 9 7
Cs2 Tc1 Cs2 73.93(2) 1_545 7
Cs2 Tc1 Cs2 106.07(2) 7_565 7
F1 Tc1 Cs2 56.38(16) 7 1_445
F1 Tc1 Cs2 123.62(16) . 1_445
F1 Tc1 Cs2 126.714(15) 8 1_445
F1 Tc1 Cs2 53.286(15) 2 1_445
F1 Tc1 Cs2 126.714(15) 3 1_445
F1 Tc1 Cs2 53.286(15) 9 1_445
Cs2 Tc1 Cs2 106.07(2) 1_545 1_445
Cs2 Tc1 Cs2 73.93(2) 7_565 1_445
Cs2 Tc1 Cs2 73.93(2) 7 1_445
F1 Tc1 Cs2 123.62(16) 7 7_665
F1 Tc1 Cs2 56.38(16) . 7_665
F1 Tc1 Cs2 53.286(15) 8 7_665
F1 Tc1 Cs2 126.714(15) 2 7_665
F1 Tc1 Cs2 53.286(15) 3 7_665
F1 Tc1 Cs2 126.714(15) 9 7_665
Cs2 Tc1 Cs2 73.93(2) 1_545 7_665
Cs2 Tc1 Cs2 106.07(2) 7_565 7_665
Cs2 Tc1 Cs2 106.07(2) 7 7_665
Cs2 Tc1 Cs2 180.0 1_445 7_665
F1 Cs2 F1 67.17(14) 8_566 7_666
F1 Cs2 F1 67.17(14) 8_566 3_556
F1 Cs2 F1 67.17(14) 7_666 3_556
F1 Cs2 F1 62.57(17) 8_566 9_565
F1 Cs2 F1 129.29(5) 7_666 9_565
F1 Cs2 F1 98.30(10) 3_556 9_565
F1 Cs2 F1 98.30(10) 8_566 2
F1 Cs2 F1 129.29(5) 7_666 2
F1 Cs2 F1 62.57(17) 3_556 2
F1 Cs2 F1 66.30(15) 9_565 2
F1 Cs2 F1 62.57(17) 8_566 1_565
F1 Cs2 F1 98.30(9) 7_666 1_565
F1 Cs2 F1 129.29(5) 3_556 1_565
F1 Cs2 F1 52.45(15) 9_565 1_565
F1 Cs2 F1 118.15(5) 2 1_565
F1 Cs2 F1 98.30(10) 8_566 2_665
F1 Cs2 F1 62.57(17) 7_666 2_665
F1 Cs2 F1 129.29(5) 3_556 2_665
F1 Cs2 F1 118.15(5) 9_565 2_665
F1 Cs2 F1 162.7(2) 2 2_665
F1 Cs2 F1 66.30(15) 1_565 2_665
F1 Cs2 F1 129.29(5) 8_566 9_665
F1 Cs2 F1 62.57(17) 7_666 9_665
F1 Cs2 F1 98.30(9) 3_556 9_665
F1 Cs2 F1 162.7(2) 9_565 9_665
F1 Cs2 F1 118.15(5) 2 9_665
F1 Cs2 F1 118.15(5) 1_565 9_665
F1 Cs2 F1 52.45(15) 2_665 9_665
F1 Cs2 F1 102.62(11) 8_566 8_565
F1 Cs2 F1 143.53(5) 7_666 8_565
F1 Cs2 F1 143.53(5) 3_556 8_565
F1 Cs2 F1 49.42(17) 9_565 8_565
F1 Cs2 F1 85.89(9) 2 8_565
F1 Cs2 F1 49.42(17) 1_565 8_565
F1 Cs2 F1 85.89(9) 2_665 8_565
F1 Cs2 F1 113.34(6) 9_665 8_565
F1 Cs2 F1 143.53(5) 8_566 3
F1 Cs2 F1 143.53(5) 7_666 3
F1 Cs2 F1 102.62(11) 3_556 3
F1 Cs2 F1 85.89(9) 9_565 3
F1 Cs2 F1 49.42(17) 2 3
F1 Cs2 F1 113.34(6) 1_565 3
F1 Cs2 F1 113.34(6) 2_665 3
F1 Cs2 F1 85.89(9) 9_665 3
F1 Cs2 F1 63.92(15) 8_565 3
F1 Cs2 F1 143.53(5) 8_566 7_665
F1 Cs2 F1 102.62(11) 7_666 7_665
F1 Cs2 F1 143.53(5) 3_556 7_665
F1 Cs2 F1 113.34(6) 9_565 7_665
F1 Cs2 F1 113.34(6) 2 7_665
F1 Cs2 F1 85.89(9) 1_565 7_665
F1 Cs2 F1 49.42(17) 2_665 7_665
F1 Cs2 F1 49.42(17) 9_665 7_665
F1 Cs2 F1 63.92(15) 8_565 7_665
F1 Cs2 F1 63.92(15) 3 7_665
F1 Cs2 Tc1 73.00(9) 8_566 1_565
F1 Cs2 Tc1 126.263(19) 7_666 1_565
F1 Cs2 Tc1 126.263(19) 3_556 1_565
F1 Cs2 Tc1 29.44(9) 9_565 1_565
F1 Cs2 Tc1 90.17(8) 2 1_565
F1 Cs2 Tc1 29.44(9) 1_565 1_565
F1 Cs2 Tc1 90.17(8) 2_665 1_565
F1 Cs2 Tc1 135.16(9) 9_665 1_565
F1 Cs2 Tc1 29.63(9) 8_565 1_565
F1 Cs2 Tc1 88.66(6) 3 1_565
F1 Cs2 Tc1 88.66(6) 7_665 1_565
Tc1 F1 Cs2 163.4(2) . 7_666
Tc1 F1 Cs2 97.27(8) . 1_545
Cs2 F1 Cs2 81.70(9) 7_666 1_545
Tc1 F1 Cs2 94.0(2) . 7_665
Cs2 F1 Cs2 102.62(11) 7_666 7_665
Cs2 F1 Cs2 94.11(9) 1_545 7_665

loop_
_geom_bond_atom_site_label_1
_geom_bond_atom_site_label_2
_geom_bond_distance
_geom_bond_site_symmetry_2
Tc1 F1 1.935(5) 7
Tc1 F1 1.935(5) .
Tc1 F1 1.935(5) 8
Tc1 F1 1.935(5) 2
Tc1 F1 1.935(5) 3
Tc1 F1 1.935(5) 9
Tc1 Cs2 3.9050(7) 1_545
Tc1 Cs2 3.9050(7) 7_565
Tc1 Cs2 3.9050(7) 7
Tc1 Cs2 3.9050(7) 1_445
Tc1 Cs2 3.9050(7) 7_665
Cs2 F1 3.119(6) 8_566
Cs2 F1 3.119(6) 7_666
Cs2 F1 3.119(6) 3_556
Cs2 F1 3.1557(10) 9_565
Cs2 F1 3.1557(10) 2
Cs2 F1 3.1557(10) 1_565
Cs2 F1 3.1557(10) 2_665
Cs2 F1 3.1557(10) 9_665
Cs2 F1 3.260(5) 8_565
Cs2 F1 3.260(5) 3
Cs2 F1 3.260(5) 7_665
Cs2 Tc1 3.9050(7) 1_565
F1 Cs2 3.119(6) 7_666
F1 Cs2 3.1557(10) 1_545
F1 Cs2 3.260(5) 7_665
